data_7107419
loop_
_publ_author_name
'Bong Ho Koo'
'Kwang Soo Lim'
'Dae Won Ryu'
'Woo Ram Lee'
'Eui Kwan Koh'
'Chang Seop Hong'

_publ_section_title
;
 A unique tetranuclear ErIII4 cluster exhibiting field-induced
 single-molecule magnetism
;
_journal_name_full Chem.Commun.
_journal_page_first 2519
_journal_paper_doi 10.1039/c2cc17467g
_journal_volume 48
_journal_year 2012
_chemical_formula_sum 'C96 H84 Er4 N12 O12'
_chemical_formula_weight 2266.79
_chemical_name_systematic
;
?
;
_space_group_IT_number 2
_symmetry_cell_setting triclinic
_symmetry_space_group_name_Hall '-P 1'
_symmetry_space_group_name_H-M 'P -1'
_atom_sites_solution_hydrogens geom
_atom_sites_solution_primary direct
_atom_sites_solution_secondary difmap
_audit_creation_method SHELXL-97
_cell_angle_alpha 68.813(2)
_cell_angle_beta 78.546(2)
_cell_angle_gamma 63.379(2)
_cell_formula_units_Z 1
_cell_length_a 13.4526(5)
_cell_length_b 13.9702(6)
_cell_length_c 15.7336(6)
_cell_measurement_reflns_used 9994
_cell_measurement_temperature 100(2)
_cell_measurement_theta_max 28.1825
_cell_measurement_theta_min 2.7755
_cell_volume 2462.38(18)
_computing_cell_refinement 'Bruker SMART APEXll'
_computing_data_collection 'Bruker SMART APEXll'
_computing_data_reduction 'Bruker SAINT'
_computing_molecular_graphics WingX
_computing_publication_material WingX
_computing_structure_refinement 'SHELXL-97 (Sheldrick, 1997)'
_computing_structure_solution SHELXTL
_diffrn_ambient_temperature 100(2)
_diffrn_measured_fraction_theta_full 0.977
_diffrn_measured_fraction_theta_max 0.977
_diffrn_measurement_device_type 'CCD area detector'
_diffrn_measurement_method 'phi scan'
_diffrn_radiation_monochromator graphite
_diffrn_radiation_source 'fine-focus sealed tube'
_diffrn_radiation_type MoK\a
_diffrn_radiation_wavelength 0.71073
_diffrn_reflns_av_R_equivalents 0.0767
_diffrn_reflns_av_sigmaI/netI 0.0883
_diffrn_reflns_limit_h_max 17
_diffrn_reflns_limit_h_min -17
_diffrn_reflns_limit_k_max 18
_diffrn_reflns_limit_k_min -18
_diffrn_reflns_limit_l_max 20
_diffrn_reflns_limit_l_min -20
_diffrn_reflns_number 39657
_diffrn_reflns_theta_full 28.35
_diffrn_reflns_theta_max 28.35
_diffrn_reflns_theta_min 1.69
_exptl_absorpt_coefficient_mu 3.435
_exptl_absorpt_correction_T_max 0.8580
_exptl_absorpt_correction_T_min 0.7186
_exptl_absorpt_correction_type multi-scan
_exptl_absorpt_process_details SADABS
_exptl_crystal_colour pink
_exptl_crystal_density_diffrn 1.529
_exptl_crystal_density_method 'not measured'
_exptl_crystal_description plate
_exptl_crystal_F_000 1112
_exptl_crystal_size_max 0.10
_exptl_crystal_size_mid 0.09
_exptl_crystal_size_min 0.05
_platon_squeeze_details
;
;
_refine_diff_density_max 1.751
_refine_diff_density_min -1.918
_refine_diff_density_rms 0.218
_refine_ls_extinction_method none
_refine_ls_goodness_of_fit_ref 0.980
_refine_ls_hydrogen_treatment constr
_refine_ls_matrix_type full
_refine_ls_number_parameters 559
_refine_ls_number_reflns 12005
_refine_ls_number_restraints 0
_refine_ls_restrained_S_all 0.980
_refine_ls_R_factor_all 0.0582
_refine_ls_R_factor_gt 0.0455
_refine_ls_shift/su_max 0.001
_refine_ls_shift/su_mean 0.000
_refine_ls_structure_factor_coef Fsqd
_refine_ls_weighting_details 'calc w=1/[\s^2^(Fo^2^)+(0.0550P)^2^+0.0000P] where P=(Fo^2^+2Fc^2^)/3'
_refine_ls_weighting_scheme calc
_refine_ls_wR_factor_gt 0.1143
_refine_ls_wR_factor_ref 0.1196
_reflns_number_gt 9265
_reflns_number_total 12005
_reflns_threshold_expression >2sigma(I)
_cod_data_source_file c2cc17467g.txt
_cod_data_source_block squeezeda
_cod_original_cell_volume 2462.38(17)
_cod_original_sg_symbol_H-M p-1
_cod_database_code 7107419

loop_
_symmetry_equiv_pos_as_xyz
'x, y, z'
'-x, -y, -z'

loop_
_atom_site_label
_atom_site_type_symbol
_atom_site_fract_x
_atom_site_fract_y
_atom_site_fract_z
_atom_site_U_iso_or_equiv
_atom_site_adp_type
_atom_site_occupancy
_atom_site_symmetry_multiplicity
_atom_site_calc_flag
_atom_site_refinement_flags
Er1 Er 0.280975(17) 0.704341(18) 0.257501(15) 0.01380(7) Uani 1 1 d .
Er2 Er 0.054263(17) 0.965050(18) 0.115336(14) 0.01226(7) Uani 1 1 d .
N1 N 0.1939(3) 0.5684(3) 0.3265(3) 0.0176(9) Uani 1 1 d .
N2 N 0.2870(3) 0.6064(4) 0.1506(3) 0.0172(9) Uani 1 1 d .
N3 N 0.4268(3) 0.7769(4) 0.2086(3) 0.0203(10) Uani 1 1 d .
N4 N 0.2369(3) 0.8720(3) 0.3064(3) 0.0176(9) Uani 1 1 d .
N5 N -0.0557(3) 1.0860(3) 0.2135(3) 0.0150(9) Uani 1 1 d .
N6 N -0.1336(3) 0.9697(3) 0.1555(3) 0.0151(9) Uani 1 1 d .
O1 O 0.3043(3) 0.6433(3) 0.4068(2) 0.0198(8) Uani 1 1 d .
O2 O 0.2334(3) 0.8333(3) 0.1100(2) 0.0163(7) Uani 1 1 d .
O3 O 0.4449(3) 0.5550(3) 0.2691(2) 0.0195(8) Uani 1 1 d .
O4 O 0.0893(3) 0.8188(3) 0.2503(2) 0.0173(8) Uani 1 1 d .
O5 O 0.1443(3) 1.0649(3) 0.1072(2) 0.0157(7) Uani 1 1 d .
O6 O 0.0190(3) 0.8925(3) 0.0198(2) 0.0150(7) Uani 1 1 d .
C1 C 0.2554(4) 0.6025(4) 0.4840(3) 0.0205(12) Uani 1 1 d .
C2 C 0.2703(4) 0.6144(5) 0.5661(4) 0.0238(12) Uani 1 1 d .
H2 H 0.3146 0.6521 0.5647 0.029 Uiso 1 1 calc R
C3 C 0.2218(5) 0.5725(5) 0.6466(4) 0.0294(14) Uani 1 1 d .
H3 H 0.2337 0.5810 0.7005 0.035 Uiso 1 1 calc R
C4 C 0.1549(5) 0.5172(5) 0.6521(4) 0.0357(15) Uani 1 1 d .
H4 H 0.1211 0.4886 0.7086 0.043 Uiso 1 1 calc R
C5 C 0.1397(5) 0.5055(5) 0.5733(4) 0.0288(13) Uani 1 1 d .
H5 H 0.0940 0.4688 0.5758 0.035 Uiso 1 1 calc R
C6 C 0.1901(5) 0.5465(5) 0.4880(4) 0.0222(12) Uani 1 1 d .
C7 C 0.1698(4) 0.5272(4) 0.4103(4) 0.0203(11) Uani 1 1 d .
H7 H 0.1343 0.4777 0.4231 0.024 Uiso 1 1 calc R
C8 C 0.1628(4) 0.5386(5) 0.2589(4) 0.0229(12) Uani 1 1 d .
H8A H 0.0978 0.6029 0.2260 0.027 Uiso 1 1 calc R
H8B H 0.1428 0.4736 0.2893 0.027 Uiso 1 1 calc R
C9 C 0.2615(5) 0.5087(4) 0.1929(4) 0.0225(12) Uani 1 1 d .
H9A H 0.3264 0.4440 0.2257 0.027 Uiso 1 1 calc R
H9B H 0.2435 0.4879 0.1459 0.027 Uiso 1 1 calc R
C10 C 0.3312(4) 0.6224(4) 0.0706(4) 0.0183(11) Uani 1 1 d .
H10 H 0.3451 0.5691 0.0407 0.022 Uiso 1 1 calc R
C11 C 0.3620(4) 0.7154(5) 0.0213(4) 0.0192(11) Uani 1 1 d .
C12 C 0.4437(4) 0.7038(5) -0.0491(4) 0.0220(12) Uani 1 1 d .
H12 H 0.4769 0.6351 -0.0634 0.026 Uiso 1 1 calc R
C13 C 0.4776(4) 0.7883(5) -0.0985(4) 0.0292(14) Uani 1 1 d .
H13 H 0.5336 0.7780 -0.1459 0.035 Uiso 1 1 calc R
C14 C 0.4287(4) 0.8890(5) -0.0781(4) 0.0248(13) Uani 1 1 d .
H14 H 0.4536 0.9468 -0.1109 0.030 Uiso 1 1 calc R
C15 C 0.3440(4) 0.9073(5) -0.0106(4) 0.0217(12) Uani 1 1 d .
H15 H 0.3089 0.9782 0.0002 0.026 Uiso 1 1 calc R
C16 C 0.3110(4) 0.8194(4) 0.0416(3) 0.0163(11) Uani 1 1 d .
C17 C 0.5366(4) 0.5329(5) 0.2167(3) 0.0193(11) Uani 1 1 d .
C18 C 0.5939(4) 0.4262(5) 0.2038(4) 0.0213(12) Uani 1 1 d .
H18 H 0.5655 0.3704 0.2321 0.026 Uiso 1 1 calc R
C19 C 0.6913(4) 0.4021(5) 0.1502(4) 0.0251(13) Uani 1 1 d .
H19 H 0.7293 0.3295 0.1427 0.030 Uiso 1 1 calc R
C20 C 0.7339(5) 0.4812(5) 0.1079(4) 0.0313(14) Uani 1 1 d .
H20 H 0.8011 0.4631 0.0716 0.038 Uiso 1 1 calc R
C21 C 0.6796(5) 0.5861(5) 0.1178(4) 0.0260(13) Uani 1 1 d .
H21 H 0.7101 0.6402 0.0883 0.031 Uiso 1 1 calc R
C22 C 0.5791(4) 0.6159(4) 0.1711(3) 0.0180(11) Uani 1 1 d .
C23 C 0.5253(4) 0.7293(5) 0.1762(4) 0.0208(12) Uani 1 1 d .
H23 H 0.5674 0.7735 0.1532 0.025 Uiso 1 1 calc R
C24 C 0.3904(5) 0.8943(4) 0.2026(4) 0.0237(12) Uani 1 1 d .
H24A H 0.3431 0.9444 0.1496 0.028 Uiso 1 1 calc R
H24B H 0.4558 0.9122 0.1941 0.028 Uiso 1 1 calc R
C25 C 0.3251(4) 0.9135(5) 0.2896(4) 0.0238(12) Uani 1 1 d .
H25A H 0.3751 0.8725 0.3414 0.029 Uiso 1 1 calc R
H25B H 0.2913 0.9948 0.2834 0.029 Uiso 1 1 calc R
C26 C 0.1565(4) 0.9027(5) 0.3629(4) 0.0230(12) Uani 1 1 d .
H26 H 0.1539 0.9550 0.3896 0.028 Uiso 1 1 calc R
C27 C 0.0686(4) 0.8629(5) 0.3891(4) 0.0223(12) Uani 1 1 d .
C28 C 0.0143(4) 0.8624(5) 0.4756(4) 0.0259(13) Uani 1 1 d .
H28 H 0.0332 0.8919 0.5126 0.031 Uiso 1 1 calc R
C29 C -0.0660(5) 0.8198(5) 0.5077(4) 0.0313(14) Uani 1 1 d .
H29 H -0.1023 0.8206 0.5660 0.038 Uiso 1 1 calc R
C30 C -0.0924(5) 0.7762(5) 0.4538(4) 0.0282(13) Uani 1 1 d .
H30 H -0.1464 0.7455 0.4761 0.034 Uiso 1 1 calc R
C31 C -0.0420(4) 0.7759(5) 0.3678(4) 0.0235(12) Uani 1 1 d .
H31 H -0.0624 0.7463 0.3317 0.028 Uiso 1 1 calc R
C32 C 0.0396(4) 0.8198(4) 0.3339(4) 0.0189(11) Uani 1 1 d .
C33 C 0.1394(4) 1.1460(4) 0.1321(4) 0.0176(11) Uani 1 1 d .
C34 C 0.2205(4) 1.1916(4) 0.0964(3) 0.0194(11) Uani 1 1 d .
H34 H 0.2779 1.1618 0.0549 0.023 Uiso 1 1 calc R
C35 C 0.2171(5) 1.2777(4) 0.1209(4) 0.0241(12) Uani 1 1 d .
H35 H 0.2710 1.3079 0.0952 0.029 Uiso 1 1 calc R
C36 C 0.1367(5) 1.3207(5) 0.1822(4) 0.0309(14) Uani 1 1 d .
H36 H 0.1366 1.3789 0.2000 0.037 Uiso 1 1 calc R
C37 C 0.0563(5) 1.2798(5) 0.2181(4) 0.0257(13) Uani 1 1 d .
H37 H 0.0008 1.3106 0.2602 0.031 Uiso 1 1 calc R
C38 C 0.0551(4) 1.1931(4) 0.1936(3) 0.0173(11) Uani 1 1 d .
C39 C -0.0343(4) 1.1581(4) 0.2298(3) 0.0185(11) Uani 1 1 d .
H39 H -0.0848 1.1935 0.2720 0.022 Uiso 1 1 calc R
C40 C -0.1571(4) 1.0737(4) 0.2582(4) 0.0189(11) Uani 1 1 d .
H40A H -0.2073 1.1411 0.2768 0.023 Uiso 1 1 calc R
H40B H -0.1384 1.0071 0.3136 0.023 Uiso 1 1 calc R
C41 C -0.2148(4) 1.0596(4) 0.1930(4) 0.0195(11) Uani 1 1 d .
H41A H -0.2772 1.0397 0.2256 0.023 Uiso 1 1 calc R
H41B H -0.2454 1.1311 0.1429 0.023 Uiso 1 1 calc R
C42 C -0.1631(4) 0.8952(4) 0.1568(3) 0.0167(11) Uani 1 1 d .
H42 H -0.2342 0.9000 0.1841 0.020 Uiso 1 1 calc R
C43 C -0.0958(4) 0.8011(4) 0.1190(3) 0.0137(10) Uani 1 1 d .
C44 C -0.1253(4) 0.7098(4) 0.1468(3) 0.0175(11) Uani 1 1 d .
H44 H -0.1862 0.7100 0.1895 0.021 Uiso 1 1 calc R
C45 C -0.0683(4) 0.6200(4) 0.1135(4) 0.0203(11) Uani 1 1 d .
H45 H -0.0885 0.5581 0.1335 0.024 Uiso 1 1 calc R
C46 C 0.0190(4) 0.6217(4) 0.0505(4) 0.0203(11) Uani 1 1 d .
H46 H 0.0589 0.5601 0.0270 0.024 Uiso 1 1 calc R
C47 C 0.0492(4) 0.7112(4) 0.0211(3) 0.0162(11) Uani 1 1 d .
H47 H 0.1099 0.7098 -0.0220 0.019 Uiso 1 1 calc R
C48 C -0.0069(4) 0.8025(4) 0.0529(3) 0.0157(10) Uani 1 1 d .

loop_
_atom_site_aniso_label
_atom_site_aniso_U_11
_atom_site_aniso_U_22
_atom_site_aniso_U_33
_atom_site_aniso_U_23
_atom_site_aniso_U_13
_atom_site_aniso_U_12
Er1 0.01275(12) 0.01473(13) 0.01536(13) -0.00546(10) 0.00005(9) -0.00655(10)
Er2 0.01150(12) 0.01217(13) 0.01423(12) -0.00461(9) 0.00080(9) -0.00597(9)
N1 0.018(2) 0.017(2) 0.018(2) -0.0066(19) 0.0017(18) -0.0069(18)
N2 0.015(2) 0.017(2) 0.021(2) -0.0052(19) -0.0031(18) -0.0071(18)
N3 0.017(2) 0.021(2) 0.022(2) -0.004(2) -0.0056(19) -0.007(2)
N4 0.017(2) 0.015(2) 0.022(2) -0.0062(19) -0.0030(18) -0.0063(18)
N5 0.012(2) 0.016(2) 0.017(2) -0.0052(18) -0.0020(17) -0.0057(18)
N6 0.010(2) 0.016(2) 0.016(2) -0.0057(18) -0.0019(17) -0.0014(17)
O1 0.022(2) 0.018(2) 0.0168(18) -0.0032(16) 0.0001(15) -0.0083(16)
O2 0.0152(18) 0.0183(19) 0.0168(18) -0.0056(15) 0.0016(14) -0.0088(15)
O3 0.0150(18) 0.024(2) 0.0196(19) -0.0102(16) 0.0050(15) -0.0076(16)
O4 0.0133(17) 0.021(2) 0.0178(18) -0.0064(16) 0.0020(14) -0.0077(15)
O5 0.0152(18) 0.0133(18) 0.0199(18) -0.0062(15) 0.0001(15) -0.0064(15)
O6 0.0134(17) 0.0184(19) 0.0146(17) -0.0041(15) -0.0004(14) -0.0085(15)
C1 0.021(3) 0.018(3) 0.015(3) -0.004(2) -0.003(2) -0.002(2)
C2 0.018(3) 0.021(3) 0.024(3) -0.006(2) -0.008(2) 0.001(2)
C3 0.037(4) 0.029(3) 0.018(3) -0.011(3) 0.000(3) -0.007(3)
C4 0.048(4) 0.028(3) 0.017(3) -0.002(3) 0.005(3) -0.011(3)
C5 0.031(3) 0.022(3) 0.028(3) -0.005(3) 0.001(3) -0.010(3)
C6 0.028(3) 0.021(3) 0.014(3) -0.007(2) 0.001(2) -0.008(2)
C7 0.018(3) 0.013(3) 0.028(3) -0.003(2) -0.007(2) -0.005(2)
C8 0.028(3) 0.021(3) 0.027(3) -0.005(2) -0.006(2) -0.016(3)
C9 0.036(3) 0.017(3) 0.021(3) -0.005(2) -0.001(2) -0.016(3)
C10 0.015(3) 0.020(3) 0.021(3) -0.012(2) -0.008(2) -0.002(2)
C11 0.017(3) 0.023(3) 0.017(3) -0.008(2) -0.001(2) -0.007(2)
C12 0.014(3) 0.027(3) 0.021(3) -0.011(2) -0.001(2) -0.003(2)
C13 0.016(3) 0.043(4) 0.025(3) -0.013(3) 0.005(2) -0.010(3)
C14 0.016(3) 0.032(3) 0.025(3) 0.002(3) -0.003(2) -0.016(3)
C15 0.022(3) 0.019(3) 0.021(3) -0.002(2) -0.001(2) -0.009(2)
C16 0.013(2) 0.016(3) 0.017(3) -0.003(2) -0.001(2) -0.004(2)
C17 0.016(3) 0.030(3) 0.014(3) -0.010(2) 0.002(2) -0.010(2)
C18 0.018(3) 0.022(3) 0.027(3) -0.014(2) 0.000(2) -0.007(2)
C19 0.021(3) 0.027(3) 0.029(3) -0.019(3) 0.001(2) -0.005(2)
C20 0.028(3) 0.048(4) 0.027(3) -0.020(3) 0.010(3) -0.021(3)
C21 0.030(3) 0.036(4) 0.017(3) -0.007(3) 0.000(2) -0.019(3)
C22 0.018(3) 0.019(3) 0.016(3) -0.005(2) -0.004(2) -0.006(2)
C23 0.016(3) 0.025(3) 0.023(3) -0.004(2) -0.005(2) -0.011(2)
C24 0.026(3) 0.021(3) 0.031(3) -0.012(3) 0.001(2) -0.014(2)
C25 0.017(3) 0.021(3) 0.034(3) -0.010(3) -0.002(2) -0.008(2)
C26 0.026(3) 0.021(3) 0.024(3) -0.011(2) -0.002(2) -0.008(2)
C27 0.020(3) 0.020(3) 0.021(3) -0.002(2) -0.009(2) -0.003(2)
C28 0.019(3) 0.030(3) 0.023(3) -0.016(3) 0.004(2) -0.002(2)
C29 0.025(3) 0.035(4) 0.023(3) -0.008(3) 0.006(3) -0.007(3)
C30 0.017(3) 0.029(3) 0.026(3) -0.004(3) 0.008(2) -0.006(2)
C31 0.023(3) 0.023(3) 0.023(3) -0.006(2) 0.003(2) -0.010(2)
C32 0.016(3) 0.014(3) 0.018(3) -0.005(2) 0.001(2) 0.000(2)
C33 0.013(2) 0.019(3) 0.023(3) -0.008(2) -0.008(2) -0.005(2)
C34 0.016(3) 0.023(3) 0.019(3) -0.006(2) -0.001(2) -0.009(2)
C35 0.029(3) 0.020(3) 0.031(3) -0.004(2) -0.004(3) -0.019(3)
C36 0.028(3) 0.032(4) 0.050(4) -0.023(3) 0.002(3) -0.020(3)
C37 0.026(3) 0.022(3) 0.035(3) -0.013(3) 0.000(3) -0.012(2)
C38 0.015(3) 0.021(3) 0.020(3) -0.010(2) -0.001(2) -0.008(2)
C39 0.021(3) 0.016(3) 0.016(3) -0.009(2) -0.001(2) -0.003(2)
C40 0.017(3) 0.019(3) 0.021(3) -0.007(2) 0.000(2) -0.007(2)
C41 0.008(2) 0.019(3) 0.033(3) -0.014(2) 0.005(2) -0.004(2)
C42 0.011(2) 0.016(3) 0.022(3) -0.006(2) 0.003(2) -0.007(2)
C43 0.010(2) 0.014(3) 0.018(3) -0.005(2) -0.003(2) -0.006(2)
C44 0.014(2) 0.020(3) 0.020(3) -0.007(2) 0.000(2) -0.007(2)
C45 0.025(3) 0.020(3) 0.024(3) -0.007(2) 0.001(2) -0.018(2)
C46 0.019(3) 0.020(3) 0.026(3) -0.012(2) 0.003(2) -0.008(2)
C47 0.014(2) 0.018(3) 0.016(3) -0.006(2) 0.001(2) -0.007(2)
C48 0.017(3) 0.017(3) 0.013(2) -0.003(2) -0.003(2) -0.007(2)

loop_
_atom_type_symbol
_atom_type_description
_atom_type_scat_dispersion_real
_atom_type_scat_dispersion_imag
_atom_type_scat_source
C C 0.0033 0.0016 'International Tables Vol C Tables 4.2.6.8 and 6.1.1.4'
H H 0.0000 0.0000 'International Tables Vol C Tables 4.2.6.8 and 6.1.1.4'
N N 0.0061 0.0033 'International Tables Vol C Tables 4.2.6.8 and 6.1.1.4'
O O 0.0106 0.0060 'International Tables Vol C Tables 4.2.6.8 and 6.1.1.4'
Er Er -0.2586 4.9576 'International Tables Vol C Tables 4.2.6.8 and 6.1.1.4'

loop_
_geom_angle_atom_site_label_1
_geom_angle_atom_site_label_2
_geom_angle_atom_site_label_3
_geom_angle
_geom_angle_site_symmetry_1
_geom_angle_site_symmetry_3
O1 Er1 O3 78.68(13) . .
O1 Er1 O4 101.56(12) . .
O3 Er1 O4 162.30(12) . .
O1 Er1 O2 158.55(12) . .
O3 Er1 O2 116.85(12) . .
O4 Er1 O2 68.37(12) . .
O1 Er1 N3 97.30(13) . .
O3 Er1 N3 72.94(13) . .
O4 Er1 N3 124.17(13) . .
O2 Er1 N3 75.18(13) . .
O1 Er1 N1 73.61(13) . .
O3 Er1 N1 87.08(13) . .
O4 Er1 N1 76.17(13) . .
O2 Er1 N1 119.57(13) . .
N3 Er1 N1 159.47(14) . .
O1 Er1 N2 131.73(13) . .
O3 Er1 N2 71.84(13) . .
O4 Er1 N2 96.10(12) . .
O2 Er1 N2 69.39(13) . .
N3 Er1 N2 109.03(14) . .
N1 Er1 N2 67.64(14) . .
O1 Er1 N4 72.25(13) . .
O3 Er1 N4 125.87(13) . .
O4 Er1 N4 69.92(12) . .
O2 Er1 N4 86.37(13) . .
N3 Er1 N4 66.90(14) . .
N1 Er1 N4 124.82(13) . .
N2 Er1 N4 155.37(14) . .
O5 Er2 O2 80.43(12) . .
O5 Er2 O4 109.83(12) . .
O2 Er2 O4 70.31(12) . .
O5 Er2 O6 137.37(12) . .
O2 Er2 O6 84.96(12) . .
O4 Er2 O6 102.30(12) . .
O5 Er2 O6 82.45(12) . 2_575
O2 Er2 O6 118.33(12) . 2_575
O4 Er2 O6 166.64(11) . 2_575
O6 Er2 O6 69.82(14) . 2_575
O5 Er2 N6 139.34(13) . .
O2 Er2 N6 137.99(13) . .
O4 Er2 N6 80.62(12) . .
O6 Er2 N6 72.09(12) . .
O6 Er2 N6 86.58(12) 2_575 .
O5 Er2 N5 74.26(12) . .
O2 Er2 N5 135.70(12) . .
O4 Er2 N5 84.80(13) . .
O6 Er2 N5 137.23(12) . .
O6 Er2 N5 93.88(12) 2_575 .
N6 Er2 N5 67.56(13) . .
O5 Er2 Er2 111.41(9) . 2_575
O2 Er2 Er2 103.76(8) . 2_575
O4 Er2 Er2 136.56(8) . 2_575
O6 Er2 Er2 35.17(8) . 2_575
O6 Er2 Er2 34.65(8) 2_575 2_575
N6 Er2 Er2 77.12(9) . 2_575
N5 Er2 Er2 119.09(9) . 2_575
C7 N1 C8 118.1(4) . .
C7 N1 Er1 128.7(4) . .
C8 N1 Er1 113.2(3) . .
C10 N2 C9 119.6(4) . .
C10 N2 Er1 124.1(3) . .
C9 N2 Er1 114.7(3) . .
C23 N3 C24 116.2(5) . .
C23 N3 Er1 127.6(4) . .
C24 N3 Er1 115.4(3) . .
C26 N4 C25 118.8(4) . .
C26 N4 Er1 121.8(3) . .
C25 N4 Er1 117.1(3) . .
C39 N5 C40 115.8(4) . .
C39 N5 Er2 127.9(3) . .
C40 N5 Er2 116.3(3) . .
C42 N6 C41 116.9(4) . .
C42 N6 Er2 125.9(3) . .
C41 N6 Er2 116.8(3) . .
C1 O1 Er1 138.8(3) . .
C16 O2 Er2 132.5(3) . .
C16 O2 Er1 118.1(3) . .
Er2 O2 Er1 109.43(13) . .
C17 O3 Er1 133.8(3) . .
C32 O4 Er2 128.6(3) . .
C32 O4 Er1 112.2(3) . .
Er2 O4 Er1 109.57(13) . .
C33 O5 Er2 143.1(3) . .
C48 O6 Er2 121.6(3) . .
C48 O6 Er2 121.2(3) . 2_575
Er2 O6 Er2 110.18(14) . 2_575
O1 C1 C6 122.0(5) . .
O1 C1 C2 119.6(5) . .
C6 C1 C2 118.4(5) . .
C3 C2 C1 120.9(5) . .
C2 C3 C4 121.8(5) . .
C5 C4 C3 117.9(6) . .
C4 C5 C6 122.3(6) . .
C1 C6 C5 118.8(5) . .
C1 C6 C7 124.0(5) . .
C5 C6 C7 117.2(5) . .
N1 C7 C6 127.8(5) . .
N1 C8 C9 107.8(4) . .
N2 C9 C8 107.8(4) . .
N2 C10 C11 125.0(5) . .
C12 C11 C16 118.7(5) . .
C12 C11 C10 119.0(5) . .
C16 C11 C10 122.3(5) . .
C13 C12 C11 122.2(5) . .
C12 C13 C14 119.0(5) . .
C13 C14 C15 121.6(5) . .
C14 C15 C16 119.4(5) . .
O2 C16 C15 120.4(5) . .
O2 C16 C11 120.6(5) . .
C15 C16 C11 119.1(5) . .
O3 C17 C18 120.5(5) . .
O3 C17 C22 121.0(5) . .
C18 C17 C22 118.5(5) . .
C19 C18 C17 120.6(5) . .
C20 C19 C18 121.0(5) . .
C19 C20 C21 120.0(5) . .
C20 C21 C22 121.4(5) . .
C21 C22 C17 118.4(5) . .
C21 C22 C23 118.1(5) . .
C17 C22 C23 123.5(5) . .
N3 C23 C22 127.0(5) . .
N3 C24 C25 109.1(4) . .
N4 C25 C24 108.3(4) . .
N4 C26 C27 124.0(5) . .
C28 C27 C32 119.1(5) . .
C28 C27 C26 118.0(5) . .
C32 C27 C26 122.9(5) . .
C29 C28 C27 121.6(5) . .
C30 C29 C28 118.9(5) . .
C29 C30 C31 121.6(5) . .
C30 C31 C32 120.0(5) . .
O4 C32 C27 121.2(5) . .
O4 C32 C31 120.0(5) . .
C27 C32 C31 118.8(5) . .
O5 C33 C38 122.6(5) . .
O5 C33 C34 119.7(5) . .
C38 C33 C34 117.7(5) . .
C35 C34 C33 121.0(5) . .
C36 C35 C34 120.8(5) . .
C35 C36 C37 120.2(5) . .
C36 C37 C38 121.0(5) . .
C37 C38 C33 119.2(5) . .
C37 C38 C39 118.3(5) . .
C33 C38 C39 122.5(5) . .
N5 C39 C38 129.2(5) . .
N5 C40 C41 109.5(4) . .
N6 C41 C40 108.8(4) . .
N6 C42 C43 125.1(5) . .
C44 C43 C48 119.2(5) . .
C44 C43 C42 117.8(4) . .
C48 C43 C42 122.9(4) . .
C45 C44 C43 121.4(5) . .
C44 C45 C46 118.7(5) . .
C47 C46 C45 121.2(5) . .
C48 C47 C46 121.3(5) . .
O6 C48 C47 120.9(4) . .
O6 C48 C43 120.9(4) . .
C47 C48 C43 118.1(5) . .

loop_
_geom_bond_atom_site_label_1
_geom_bond_atom_site_label_2
_geom_bond_distance
_geom_bond_site_symmetry_2
Er1 O1 2.225(3) .
Er1 O3 2.238(3) .
Er1 O4 2.347(3) .
Er1 O2 2.362(3) .
Er1 N3 2.467(4) .
Er1 N1 2.481(4) .
Er1 N2 2.494(4) .
Er1 N4 2.511(4) .
Er2 O5 2.180(3) .
Er2 O2 2.293(3) .
Er2 O4 2.303(3) .
Er2 O6 2.308(3) .
Er2 O6 2.338(3) 2_575
Er2 N6 2.458(4) .
Er2 N5 2.484(4) .
Er2 Er2 3.8107(4) 2_575
N1 C7 1.275(6) .
N1 C8 1.460(6) .
N2 C10 1.267(6) .
N2 C9 1.446(6) .
N3 C23 1.283(6) .
N3 C24 1.458(6) .
N4 C26 1.274(6) .
N4 C25 1.482(6) .
N5 C39 1.280(6) .
N5 C40 1.458(6) .
N6 C42 1.262(6) .
N6 C41 1.472(6) .
O1 C1 1.323(6) .
O2 C16 1.345(6) .
O3 C17 1.318(6) .
O4 C32 1.354(6) .
O5 C33 1.299(6) .
O6 C48 1.349(6) .
O6 Er2 2.338(3) 2_575
C1 C6 1.396(7) .
C1 C2 1.423(7) .
C2 C3 1.360(8) .
C3 C4 1.400(8) .
C4 C5 1.372(8) .
C5 C6 1.421(7) .
C6 C7 1.440(7) .
C8 C9 1.512(7) .
C10 C11 1.446(7) .
C11 C12 1.396(7) .
C11 C16 1.428(7) .
C12 C13 1.372(8) .
C13 C14 1.389(8) .
C14 C15 1.396(7) .
C15 C16 1.412(7) .
C17 C18 1.408(7) .
C17 C22 1.420(7) .
C18 C19 1.382(7) .
C19 C20 1.370(8) .
C20 C21 1.366(8) .
C21 C22 1.415(7) .
C22 C23 1.443(7) .
C24 C25 1.514(7) .
C26 C27 1.452(7) .
C27 C28 1.409(7) .
C27 C32 1.412(7) .
C28 C29 1.385(8) .
C29 C30 1.381(8) .
C30 C31 1.388(7) .
C31 C32 1.414(7) .
C33 C38 1.417(7) .
C33 C34 1.426(7) .
C34 C35 1.369(7) .
C35 C36 1.373(7) .
C36 C37 1.376(7) .
C37 C38 1.405(7) .
C38 C39 1.437(7) .
C40 C41 1.515(7) .
C42 C43 1.478(6) .
C43 C44 1.399(6) .
C43 C48 1.423(7) .
C44 C45 1.374(7) .
C45 C46 1.381(7) .
C46 C47 1.381(7) .
C47 C48 1.376(7) .

loop_
_platon_squeeze_void_nr
_platon_squeeze_void_average_x
_platon_squeeze_void_average_y
_platon_squeeze_void_average_z
_platon_squeeze_void_volume
_platon_squeeze_void_count_electrons
1 0.500 0.971 0.500 510.0 115.5
2 0.451 0.056 0.982 8.2 1.1
3 0.560 0.931 0.022 6.9 0.6
